data_2017214
loop_
_publ_author_name
'Lee, Darren S.'
'Elsegood, Mark R. J.'
'Redshaw, Carl'
'Zhan, Shuzhong'

_publ_section_title
;Two related lithium calixarene complexes,
 [<i>p-tert</i>-butylcalix[4]arene(OMe)(OH)~2~(OLi)]~2~&#x00B7;4MeCN and
 {<i>p-tert</i>-butylcalix[4]arene(OH)~2~(OLi)[OLi(NCMe)~2~]}~2~&#x00B7;8MeCN,
 determined using synchrotron radiation
;
_journal_coeditor_code EG3021
_journal_issue 8
_journal_name_full 'Acta Crystallographica Section C'
_journal_page_first m291
_journal_page_last m295
_journal_paper_doi 10.1107/S0108270109025311
_journal_volume 65
_journal_year 2009
_chemical_formula_iupac '[Li4 (C44 H54 O4)2 (C2 H3 N)4], 8C2 H3 N'
_chemical_formula_moiety 'C96 H120 Li4 N4 O8, 8(C2 H3 N)'
_chemical_formula_sum 'C112 H144 Li4 N12 O8'
_chemical_formula_weight 1814.16
_chemical_name_common
;
{<i>p-tert</i>-butylcalix[4]arene(OH)~2~(OLi)[OLi(NCMe)~2~]}~2~.8MeCN
;
_chemical_name_systematic
;
Tetraacetonitrilebis(\m-5,11,17,23-tetra-<i>tert</i>-butyl-26,28-dihydroxy-
25,27-dioxidocalix[4]arene)tetralithium(I) acetonitrile octasolvate
;
_space_group_IT_number 2
_symmetry_cell_setting triclinic
_symmetry_space_group_name_Hall '-P 1'
_symmetry_space_group_name_H-M 'P -1'
_atom_sites_solution_hydrogens 'geom except H2 and H4 coords freely refined'
_atom_sites_solution_primary direct
_atom_sites_solution_secondary difmap
_audit_creation_method SHELXL-97
_cell_angle_alpha 106.035(2)
_cell_angle_beta 94.097(2)
_cell_angle_gamma 115.286(2)
_cell_formula_units_Z 1
_cell_length_a 12.8190(12)
_cell_length_b 13.5649(13)
_cell_length_c 18.223(3)
_cell_measurement_reflns_used 1271
_cell_measurement_temperature 150(2)
_cell_measurement_theta_max 24.03
_cell_measurement_theta_min 3.73
_cell_volume 2687.5(6)
_computing_cell_refinement 'SAINT (Bruker 2006)'
_computing_data_collection 'APEX2 (Bruker, 2006)'
_computing_data_reduction 'SAINT (Bruker, 2006)'
_computing_molecular_graphics 'SHELXTL (Version 6.10; Sheldrick, 2008)'
_computing_publication_material 'SHELXTL (Version 6.10; Sheldrick, 2008) and local programs'
_computing_structure_refinement 'SHELXL97 (Sheldrick, 2008)'
_computing_structure_solution 'SHELXS97 (Sheldrick, 2008)'
_diffrn_ambient_temperature 150(2)
_diffrn_measured_fraction_theta_full 0.985
_diffrn_measured_fraction_theta_max 0.985
_diffrn_measurement_device_type 'Bruker APEX II CCD diffractometer'
_diffrn_measurement_method '\w rotation with narrow frames'
_diffrn_radiation_monochromator 'silicon 111'
_diffrn_radiation_source 'Daresbury SRS station 16.2SMX'
_diffrn_radiation_type synchrotron
_diffrn_radiation_wavelength 0.8466
_diffrn_reflns_av_R_equivalents 0.0522
_diffrn_reflns_av_sigmaI/netI 0.0961
_diffrn_reflns_limit_h_max 14
_diffrn_reflns_limit_h_min -14
_diffrn_reflns_limit_k_max 15
_diffrn_reflns_limit_k_min -15
_diffrn_reflns_limit_l_max 20
_diffrn_reflns_limit_l_min -20
_diffrn_reflns_number 15630
_diffrn_reflns_theta_full 28.39
_diffrn_reflns_theta_max 28.39
_diffrn_reflns_theta_min 3.73
_diffrn_standards_decay_% 3
_diffrn_standards_number 0
_exptl_absorpt_coefficient_mu 0.070
_exptl_absorpt_correction_T_max 0.995
_exptl_absorpt_correction_T_min 0.990
_exptl_absorpt_correction_type multi-scan
_exptl_absorpt_process_details '(SADABS; Version 2.10; Sheldrick, 2003)'
_exptl_crystal_colour colourless
_exptl_crystal_density_diffrn 1.121
_exptl_crystal_density_method 'not measured'
_exptl_crystal_description tablet
_exptl_crystal_F_000 976
_exptl_crystal_size_max 0.15
_exptl_crystal_size_mid 0.14
_exptl_crystal_size_min 0.07
_refine_diff_density_max 0.246
_refine_diff_density_min -0.239
_refine_ls_extinction_coef 0.0042(8)
_refine_ls_extinction_expression Fc\^*\^=kFc[1+0.001xFc\^2\^\l\^3\^/sin(2\q)]\^-1/4\^
_refine_ls_extinction_method SHELXL97
_refine_ls_goodness_of_fit_ref 0.997
_refine_ls_hydrogen_treatment mixed
_refine_ls_matrix_type full
_refine_ls_number_parameters 638
_refine_ls_number_reflns 7870
_refine_ls_number_restraints 0
_refine_ls_restrained_S_all 0.997
_refine_ls_R_factor_all 0.1211
_refine_ls_R_factor_gt 0.0647
_refine_ls_shift/su_max 0.001
_refine_ls_shift/su_mean 0.000
_refine_ls_structure_factor_coef Fsqd
_refine_ls_weighting_details
;
 calc w=1/[\s\^2\^(Fo\^2\^)+(0.0771P)\^2\^+0.0000P] where
 P=(Fo\^2\^+2Fc\^2\^)/3
;
_refine_ls_weighting_scheme calc
_refine_ls_wR_factor_gt 0.1431
_refine_ls_wR_factor_ref 0.1717
_reflns_number_gt 4532
_reflns_number_total 7870
_reflns_threshold_expression I>2\s(I)
_cod_data_source_file eg3021.cif
_cod_data_source_block II
_cod_original_cell_volume 2687.4(5)
_cod_original_sg_symbol_H-M P-1
_cod_database_code 2017214
_cod_database_fobs_code 2017214

loop_
_symmetry_equiv_pos_as_xyz
'x, y, z'
'-x, -y, -z'

loop_
_atom_site_type_symbol
_atom_site_label
_atom_site_fract_x
_atom_site_fract_y
_atom_site_fract_z
_atom_site_U_iso_or_equiv
_atom_site_adp_type
_atom_site_calc_flag
_atom_site_refinement_flags
_atom_site_occupancy
_atom_site_disorder_assembly
_atom_site_disorder_group
Li Li1 0.9268(6) 0.4028(5) 0.9851(4) 0.0430(17) Uani d . 1 . .
Li Li2 0.8047(5) 0.5768(5) 0.9635(3) 0.0320(14) Uani d . 1 . .
O O1 0.83884(18) 0.52342(18) 0.86567(13) 0.0267(6) Uani d . 1 . .
O O2 0.8311(2) 0.3393(2) 0.88146(14) 0.0309(6) Uani d . 1 . .
H H2 0.841(3) 0.401(3) 0.877(2) 0.037 Uiso d . 1 . .
O O3 1.09210(19) 0.45547(18) 0.96967(13) 0.0315(6) Uani d . 1 . .
O O4 1.0586(2) 0.6357(2) 0.92266(14) 0.0363(7) Uani d . 1 . .
H H4 0.979(3) 0.599(3) 0.899(2) 0.044 Uiso d . 1 . .
C C1 0.8069(3) 0.5172(3) 0.79141(19) 0.0240(8) Uani d . 1 . .
C C2 0.8662(3) 0.6128(3) 0.7670(2) 0.0248(8) Uani d . 1 . .
C C3 0.8365(3) 0.6024(3) 0.6898(2) 0.0280(9) Uani d . 1 . .
H H3 0.8777 0.6675 0.6742 0.034 Uiso calc R 1 . .
C C4 0.7481(3) 0.5000(3) 0.6335(2) 0.0283(9) Uani d . 1 . .
C C5 0.6892(3) 0.4076(3) 0.6601(2) 0.0271(8) Uani d . 1 . .
H H5 0.6278 0.3373 0.6239 0.033 Uiso calc R 1 . .
C C6 0.7159(3) 0.4137(3) 0.7369(2) 0.0237(8) Uani d . 1 . .
C C7 0.7195(3) 0.4942(3) 0.5486(2) 0.0342(9) Uani d . 1 . .
C C8 0.6208(4) 0.3759(3) 0.4971(2) 0.0523(12) Uani d . 1 . .
H H8A 0.6453 0.3163 0.4960 0.078 Uiso calc R 1 . .
H H8B 0.6042 0.3762 0.4439 0.078 Uiso calc R 1 . .
H H8C 0.5494 0.3589 0.5183 0.078 Uiso calc R 1 . .
C C9 0.6790(4) 0.5857(3) 0.5482(2) 0.0546(12) Uani d . 1 . .
H H9A 0.6063 0.5675 0.5680 0.082 Uiso calc R 1 . .
H H9B 0.6639 0.5854 0.4946 0.082 Uiso calc R 1 . .
H H9C 0.7409 0.6625 0.5816 0.082 Uiso calc R 1 . .
C C10 0.8299(3) 0.5184(3) 0.5137(2) 0.0496(11) Uani d . 1 . .
H H10A 0.8942 0.5949 0.5455 0.074 Uiso calc R 1 . .
H H10B 0.8117 0.5169 0.4601 0.074 Uiso calc R 1 . .
H H10C 0.8543 0.4589 0.5131 0.074 Uiso calc R 1 . .
C C11 0.6510(3) 0.3078(3) 0.75983(19) 0.0258(8) Uani d . 1 . .
H H11A 0.5700 0.2613 0.7267 0.031 Uiso calc R 1 . .
H H11B 0.6441 0.3333 0.8149 0.031 Uiso calc R 1 . .
C C12 0.7993(3) 0.2520(3) 0.81150(19) 0.0237(8) Uani d . 1 . .
C C13 0.7115(3) 0.2318(3) 0.75150(19) 0.0210(8) Uani d . 1 . .
C C14 0.6822(3) 0.1413(3) 0.68119(19) 0.0249(8) Uani d . 1 . .
H H14 0.6223 0.1275 0.6401 0.030 Uiso calc R 1 . .
C C15 0.7370(3) 0.0708(3) 0.66898(19) 0.0256(8) Uani d . 1 . .
C C16 0.8237(3) 0.0943(3) 0.73170(19) 0.0259(8) Uani d . 1 . .
H H16 0.8605 0.0458 0.7260 0.031 Uiso calc R 1 . .
C C17 0.8586(3) 0.1849(3) 0.80184(19) 0.0253(8) Uani d . 1 . .
C C18 0.7101(3) -0.0252(3) 0.5913(2) 0.0297(9) Uani d . 1 . .
C C19 0.6051(4) -0.0457(3) 0.5328(2) 0.0514(12) Uani d . 1 . .
H H19A 0.5347 -0.0676 0.5552 0.077 Uiso calc R 1 . .
H H19B 0.5907 -0.1081 0.4844 0.077 Uiso calc R 1 . .
H H19C 0.6226 0.0256 0.5214 0.077 Uiso calc R 1 . .
C C20 0.8200(4) 0.0117(3) 0.5562(2) 0.0484(11) Uani d . 1 . .
H H20A 0.8389 0.0856 0.5484 0.073 Uiso calc R 1 . .
H H20B 0.8045 -0.0477 0.5058 0.073 Uiso calc R 1 . .
H H20C 0.8869 0.0207 0.5919 0.073 Uiso calc R 1 . .
C C21 0.6835(3) -0.1397(3) 0.6045(2) 0.0418(10) Uani d . 1 . .
H H21A 0.7514 -0.1289 0.6402 0.063 Uiso calc R 1 . .
H H21B 0.6685 -0.1994 0.5543 0.063 Uiso calc R 1 . .
H H21C 0.6136 -0.1641 0.6272 0.063 Uiso calc R 1 . .
C C22 0.9638(3) 0.2136(3) 0.8629(2) 0.0285(9) Uani d . 1 . .
H H22A 0.9730 0.1432 0.8570 0.034 Uiso calc R 1 . .
H H22B 0.9502 0.2405 0.9159 0.034 Uiso calc R 1 . .
C C23 1.1284(3) 0.4244(3) 0.9037(2) 0.0299(9) Uani d . 1 . .
C C24 1.0759(3) 0.3078(3) 0.8533(2) 0.0287(9) Uani d . 1 . .
C C25 1.1249(3) 0.2755(3) 0.7902(2) 0.0311(9) Uani d . 1 . .
H H25 1.0893 0.1960 0.7583 0.037 Uiso calc R 1 . .
C C26 1.2233(3) 0.3542(3) 0.7720(2) 0.0302(9) Uani d . 1 . .
C C27 1.2690(3) 0.4699(3) 0.8199(2) 0.0338(9) Uani d . 1 . .
H H27 1.3345 0.5268 0.8085 0.041 Uiso calc R 1 . .
C C28 1.2241(3) 0.5066(3) 0.8833(2) 0.0285(9) Uani d . 1 . .
C C29 1.2720(3) 0.3138(3) 0.7018(2) 0.0381(10) Uani d . 1 . .
C C30 1.1804(4) 0.2656(4) 0.6255(2) 0.0574(12) Uani d . 1 . .
H H30A 1.1071 0.2022 0.6279 0.086 Uiso calc R 1 . .
H H30B 1.2112 0.2364 0.5814 0.086 Uiso calc R 1 . .
H H30C 1.1645 0.3273 0.6185 0.086 Uiso calc R 1 . .
C C31 1.3012(4) 0.2162(4) 0.7077(3) 0.0635(13) Uani d . 1 . .
H H31A 1.3651 0.2469 0.7536 0.095 Uiso calc R 1 . .
H H31B 1.3263 0.1875 0.6604 0.095 Uiso calc R 1 . .
H H31C 1.2308 0.1526 0.7129 0.095 Uiso calc R 1 . .
C C32 1.3850(4) 0.4115(4) 0.6952(3) 0.0714(15) Uani d . 1 . .
H H32A 1.3679 0.4720 0.6870 0.107 Uiso calc R 1 . .
H H32B 1.4142 0.3805 0.6508 0.107 Uiso calc R 1 . .
H H32C 1.4452 0.4446 0.7434 0.107 Uiso calc R 1 . .
C C33 1.2789(3) 0.6362(3) 0.9268(2) 0.0299(9) Uani d . 1 . .
H H33A 1.2554 0.6499 0.9777 0.036 Uiso calc R 1 . .
H H33B 1.3661 0.6700 0.9371 0.036 Uiso calc R 1 . .
C C34 1.1271(3) 0.6887(3) 0.87651(19) 0.0267(8) Uani d . 1 . .
C C35 1.2397(3) 0.6954(3) 0.87983(19) 0.0267(8) Uani d . 1 . .
C C36 1.3122(3) 0.7556(3) 0.83702(19) 0.0280(9) Uani d . 1 . .
H H36 1.3891 0.7617 0.8394 0.034 Uiso calc R 1 . .
C C37 1.2770(3) 0.8073(3) 0.79095(19) 0.0266(8) Uani d . 1 . .
C C38 1.1630(3) 0.7953(3) 0.78839(19) 0.0276(8) Uani d . 1 . .
H H38 1.1362 0.8290 0.7570 0.033 Uiso calc R 1 . .
C C39 1.0870(3) 0.7363(3) 0.82971(19) 0.0252(8) Uani d . 1 . .
C C40 1.3590(3) 0.8791(3) 0.7469(2) 0.0357(9) Uani d . 1 . .
C C41 1.4726(3) 0.8697(4) 0.7480(3) 0.0522(12) Uani d . 1 . .
H H41A 1.5147 0.8962 0.8023 0.078 Uiso calc R 1 . .
H H41B 1.5224 0.9181 0.7205 0.078 Uiso calc R 1 . .
H H41C 1.4541 0.7888 0.7220 0.078 Uiso calc R 1 . .
C C42 1.3897(4) 1.0063(3) 0.7870(3) 0.0651(14) Uani d . 1 . .
H H42A 1.3170 1.0139 0.7851 0.098 Uiso calc R 1 . .
H H42B 1.4417 1.0539 0.7599 0.098 Uiso calc R 1 . .
H H42C 1.4301 1.0324 0.8417 0.098 Uiso calc R 1 . .
C C43 1.2962(4) 0.8395(4) 0.6620(2) 0.0710(15) Uani d . 1 . .
H H43A 1.2723 0.7570 0.6367 0.106 Uiso calc R 1 . .
H H43B 1.3499 0.8846 0.6344 0.106 Uiso calc R 1 . .
H H43C 1.2260 0.8516 0.6603 0.106 Uiso calc R 1 . .
C C44 0.9643(3) 0.7274(3) 0.8249(2) 0.0292(9) Uani d . 1 . .
H H44A 0.9645 0.7920 0.8094 0.035 Uiso calc R 1 . .
H H44B 0.9461 0.7370 0.8775 0.035 Uiso calc R 1 . .
N N1 0.6236(3) 0.4761(3) 0.94941(18) 0.0401(8) Uani d . 1 . .
C C45 0.5308(3) 0.4044(3) 0.9400(2) 0.0345(9) Uani d . 1 . .
C C46 0.4125(3) 0.3102(3) 0.9282(2) 0.0529(12) Uani d . 1 . .
H H46A 0.4054 0.2385 0.8912 0.079 Uiso calc R 1 . .
H H46B 0.3538 0.3293 0.9071 0.079 Uiso calc R 1 . .
H H46C 0.3988 0.2994 0.9783 0.079 Uiso calc R 1 . .
N N2 0.8329(2) 0.7478(3) 0.99599(17) 0.0325(8) Uani d . 1 . .
C C47 0.8544(3) 0.8414(3) 1.0269(2) 0.0319(9) Uani d . 1 . .
C C48 0.8829(4) 0.9616(3) 1.0682(2) 0.0517(12) Uani d . 1 . .
H H48A 0.8849 1.0011 1.0303 0.078 Uiso calc R 1 . .
H H48B 0.9603 1.0011 1.1041 0.078 Uiso calc R 1 . .
H H48C 0.8226 0.9633 1.0979 0.078 Uiso calc R 1 . .
N N3 0.9044(4) 0.2981(4) 0.5485(3) 0.0752(13) Uani d . 1 . .
C C49 0.9445(4) 0.3536(4) 0.6127(3) 0.0493(11) Uani d . 1 . .
C C50 0.9966(4) 0.4246(4) 0.6948(2) 0.0556(12) Uani d . 1 . .
H H50A 0.9410 0.4489 0.7178 0.083 Uiso calc R 1 . .
H H50B 1.0699 0.4933 0.6989 0.083 Uiso calc R 1 . .
H H50C 1.0140 0.3795 0.7229 0.083 Uiso calc R 1 . .
N N4 0.5849(4) -0.1088(4) 0.9839(3) 0.0847(14) Uani d . 1 . .
C C51 0.6295(4) -0.0267(5) 0.9687(3) 0.0566(13) Uani d . 1 . .
C C52 0.6872(4) 0.0780(4) 0.9494(3) 0.0705(14) Uani d . 1 . .
H H52A 0.7034 0.0584 0.8970 0.106 Uiso calc R 1 . .
H H52B 0.7618 0.1319 0.9877 0.106 Uiso calc R 1 . .
H H52C 0.6356 0.1145 0.9504 0.106 Uiso calc R 1 . .
N N5 0.8126(4) 0.9105(4) 0.8610(2) 0.0691(12) Uani d . 1 . .
C C53 0.7386(4) 0.8179(5) 0.8343(3) 0.0586(13) Uani d . 1 . .
C C54 0.6436(4) 0.7001(4) 0.8025(3) 0.0882(18) Uani d . 1 . .
H H54A 0.5807 0.6920 0.8316 0.132 Uiso calc R 1 . .
H H54B 0.6739 0.6464 0.8072 0.132 Uiso calc R 1 . .
H H54C 0.6119 0.6823 0.7473 0.132 Uiso calc R 1 . .
N N6 0.9783(4) 0.0484(3) 0.2773(2) 0.0683(12) Uani d . 1 . .
C C55 0.9821(4) 0.0852(4) 0.3414(3) 0.0466(11) Uani d . 1 . .
C C56 0.9881(4) 0.1325(4) 0.4243(3) 0.0714(14) Uani d . 1 . .
H H56A 0.9494 0.0689 0.4444 0.107 Uiso calc R 1 . .
H H56B 0.9480 0.1808 0.4323 0.107 Uiso calc R 1 . .
H H56C 1.0711 0.1797 0.4522 0.107 Uiso calc R 1 . .

loop_
_atom_site_aniso_label
_atom_site_aniso_U_11
_atom_site_aniso_U_22
_atom_site_aniso_U_33
_atom_site_aniso_U_12
_atom_site_aniso_U_13
_atom_site_aniso_U_23
Li1 0.040(4) 0.039(4) 0.043(4) 0.014(3) 0.005(3) 0.013(3)
Li2 0.029(3) 0.028(3) 0.039(4) 0.016(3) 0.008(3) 0.009(3)
O1 0.0228(13) 0.0225(13) 0.0315(14) 0.0082(11) 0.0080(11) 0.0078(11)
O2 0.0382(15) 0.0182(14) 0.0296(14) 0.0097(12) 0.0048(11) 0.0048(13)
O3 0.0328(15) 0.0242(14) 0.0282(14) 0.0065(12) 0.0036(11) 0.0076(12)
O4 0.0233(14) 0.0398(16) 0.0355(15) 0.0022(12) 0.0055(12) 0.0189(13)
C1 0.023(2) 0.025(2) 0.026(2) 0.0144(17) 0.0093(16) 0.0066(17)
C2 0.0173(19) 0.0196(19) 0.038(2) 0.0107(16) 0.0077(16) 0.0064(17)
C3 0.028(2) 0.020(2) 0.041(2) 0.0135(17) 0.0111(17) 0.0142(18)
C4 0.025(2) 0.024(2) 0.038(2) 0.0149(17) 0.0070(17) 0.0081(18)
C5 0.024(2) 0.019(2) 0.035(2) 0.0116(16) 0.0015(16) 0.0024(17)
C6 0.0190(19) 0.0161(19) 0.037(2) 0.0102(16) 0.0086(16) 0.0063(17)
C7 0.038(2) 0.029(2) 0.033(2) 0.0152(19) 0.0006(18) 0.0083(18)
C8 0.059(3) 0.043(3) 0.042(3) 0.015(2) 0.000(2) 0.014(2)
C9 0.071(3) 0.050(3) 0.048(3) 0.036(2) -0.004(2) 0.014(2)
C10 0.057(3) 0.053(3) 0.043(3) 0.025(2) 0.017(2) 0.022(2)
C11 0.0198(19) 0.023(2) 0.031(2) 0.0098(16) 0.0063(15) 0.0048(17)
C12 0.026(2) 0.0109(18) 0.029(2) 0.0055(16) 0.0092(16) 0.0035(16)
C13 0.0222(19) 0.0135(18) 0.026(2) 0.0085(15) 0.0063(16) 0.0049(16)
C14 0.021(2) 0.0201(19) 0.030(2) 0.0076(16) 0.0025(15) 0.0075(17)
C15 0.024(2) 0.022(2) 0.031(2) 0.0112(17) 0.0055(16) 0.0103(17)
C16 0.024(2) 0.019(2) 0.038(2) 0.0122(16) 0.0082(17) 0.0099(18)
C17 0.022(2) 0.020(2) 0.029(2) 0.0056(16) 0.0055(16) 0.0093(17)
C18 0.030(2) 0.022(2) 0.034(2) 0.0133(17) 0.0015(17) 0.0049(17)
C19 0.064(3) 0.045(3) 0.039(3) 0.036(2) -0.006(2) -0.006(2)
C20 0.057(3) 0.033(2) 0.047(3) 0.019(2) 0.021(2) 0.001(2)
C21 0.041(2) 0.025(2) 0.045(2) 0.0124(19) -0.0013(19) -0.0012(19)
C22 0.028(2) 0.0185(19) 0.035(2) 0.0083(16) 0.0032(16) 0.0082(17)
C23 0.025(2) 0.023(2) 0.034(2) 0.0062(17) -0.0035(17) 0.0103(18)
C24 0.024(2) 0.028(2) 0.033(2) 0.0110(17) 0.0002(17) 0.0117(18)
C25 0.024(2) 0.024(2) 0.038(2) 0.0074(17) -0.0026(17) 0.0080(18)
C26 0.025(2) 0.033(2) 0.032(2) 0.0129(18) 0.0039(17) 0.0107(19)
C27 0.021(2) 0.029(2) 0.042(2) 0.0045(17) -0.0047(17) 0.014(2)
C28 0.028(2) 0.026(2) 0.026(2) 0.0102(18) -0.0020(17) 0.0069(17)
C29 0.030(2) 0.033(2) 0.047(3) 0.0118(19) 0.0081(19) 0.013(2)
C30 0.060(3) 0.077(3) 0.041(3) 0.041(3) 0.011(2) 0.013(2)
C31 0.069(3) 0.081(4) 0.070(3) 0.057(3) 0.028(3) 0.029(3)
C32 0.052(3) 0.060(3) 0.078(3) 0.010(3) 0.034(3) 0.010(3)
C33 0.021(2) 0.028(2) 0.034(2) 0.0060(17) 0.0016(16) 0.0101(18)
C34 0.021(2) 0.024(2) 0.022(2) -0.0006(16) 0.0037(15) 0.0069(17)
C35 0.026(2) 0.0149(19) 0.027(2) 0.0010(16) 0.0000(16) 0.0055(16)
C36 0.023(2) 0.023(2) 0.032(2) 0.0062(17) 0.0070(16) 0.0076(17)
C37 0.028(2) 0.020(2) 0.028(2) 0.0077(17) 0.0079(16) 0.0087(17)
C38 0.028(2) 0.0190(19) 0.033(2) 0.0092(17) 0.0040(17) 0.0089(17)
C39 0.025(2) 0.0166(19) 0.025(2) 0.0053(16) 0.0034(16) 0.0012(16)
C40 0.034(2) 0.037(2) 0.047(2) 0.0189(19) 0.0198(19) 0.023(2)
C41 0.039(3) 0.065(3) 0.071(3) 0.027(2) 0.031(2) 0.042(3)
C42 0.064(3) 0.043(3) 0.110(4) 0.026(2) 0.054(3) 0.047(3)
C43 0.064(3) 0.111(4) 0.055(3) 0.040(3) 0.029(3) 0.050(3)
C44 0.025(2) 0.020(2) 0.035(2) 0.0062(16) 0.0058(16) 0.0052(17)
N1 0.033(2) 0.043(2) 0.047(2) 0.0202(18) 0.0136(16) 0.0128(17)
C45 0.027(2) 0.040(3) 0.038(2) 0.018(2) 0.0120(19) 0.010(2)
C46 0.042(3) 0.039(3) 0.062(3) 0.010(2) 0.013(2) 0.009(2)
N2 0.0335(19) 0.0299(19) 0.0376(19) 0.0171(16) 0.0095(14) 0.0123(16)
C47 0.026(2) 0.034(2) 0.037(2) 0.0165(19) 0.0043(17) 0.011(2)
C48 0.050(3) 0.029(2) 0.061(3) 0.017(2) -0.002(2) 0.000(2)
N3 0.108(4) 0.067(3) 0.063(3) 0.057(3) 0.017(3) 0.014(2)
C49 0.056(3) 0.047(3) 0.067(3) 0.039(2) 0.027(3) 0.025(3)
C50 0.053(3) 0.070(3) 0.055(3) 0.041(3) 0.016(2) 0.016(3)
N4 0.053(3) 0.102(4) 0.092(3) 0.020(3) 0.012(2) 0.051(3)
C51 0.039(3) 0.073(4) 0.047(3) 0.022(3) 0.003(2) 0.014(3)
C52 0.075(4) 0.044(3) 0.070(3) 0.021(3) 0.006(3) 0.000(3)
N5 0.057(3) 0.070(3) 0.094(3) 0.035(2) 0.020(2) 0.037(3)
C53 0.047(3) 0.065(4) 0.082(4) 0.039(3) 0.018(3) 0.029(3)
C54 0.052(3) 0.056(3) 0.138(5) 0.026(3) 0.011(3) 0.008(3)
N6 0.095(3) 0.070(3) 0.063(3) 0.055(3) 0.020(2) 0.026(2)
C55 0.050(3) 0.042(3) 0.058(3) 0.028(2) 0.015(2) 0.019(2)
C56 0.091(4) 0.077(4) 0.059(3) 0.050(3) 0.028(3) 0.019(3)

loop_
_atom_type_symbol
_atom_type_description
_atom_type_scat_dispersion_real
_atom_type_scat_dispersion_imag
_atom_type_scat_source
C C 0.0033 0.0016 'International Tables Vol C Tables 4.2.6.8 and 6.1.1.4'
H H 0.0000 0.0000 'International Tables Vol C Tables 4.2.6.8 and 6.1.1.4'
N N 0.0061 0.0033 'International Tables Vol C Tables 4.2.6.8 and 6.1.1.4'
O O 0.0106 0.0060 'International Tables Vol C Tables 4.2.6.8 and 6.1.1.4'
Li Li -0.0003 0.0001 'International Tables Vol C Tables 4.2.6.8 and 6.1.1.4'

loop_
_geom_angle_atom_site_label_1
_geom_angle_atom_site_label_2
_geom_angle_atom_site_label_3
_geom_angle_site_symmetry_1
_geom_angle_site_symmetry_3
_geom_angle
_geom_angle_publ_flag
O1 Li2 O3 . 2_767 99.6(3) y
O2 Li1 O3 . . 104.6(3) y
O2 Li1 O3 . 2_767 101.4(3) y
O2 Li1 O4 . 2_767 141.2(4) y
O3 Li1 O3 . 2_767 107.3(3) y
O3 Li1 O4 . 2_767 99.9(3) y
O3 Li1 O4 2_767 2_767 99.4(3) y
N1 Li2 O1 . . 105.4(3) y
N1 Li2 O3 . 2_767 115.6(3) y
N2 Li2 O1 . . 114.1(3) y
N2 Li2 O3 . 2_767 116.5(3) y
N1 Li2 N2 . . 105.4(3) y
O4 Li1 H2 2_767 . 158.3(10) ?
O2 Li1 H2 . . 22.1(9) ?
O3 Li1 H2 . . 100.2(9) ?
O3 Li1 H2 2_767 . 82.3(10) ?
C1 O1 Li2 . . 136.7(3) ?
C12 O2 Li1 . . 142.0(3) ?
C12 O2 H2 . . 114(3) ?
Li1 O2 H2 . . 97(3) ?
C23 O3 Li2 . 2_767 95.8(3) ?
C23 O3 Li1 . . 128.2(3) ?
Li2 O3 Li1 2_767 . 115.4(3) ?
C23 O3 Li1 . 2_767 128.1(3) ?
Li2 O3 Li1 2_767 2_767 118.4(3) ?
Li1 O3 Li1 . 2_767 72.7(3) ?
C34 O4 Li1 . 2_767 140.7(3) ?
C34 O4 H4 . . 110(2) ?
Li1 O4 H4 2_767 . 108(2) ?
O1 C1 C2 . . 120.6(3) ?
O1 C1 C6 . . 120.3(3) ?
C2 C1 C6 . . 119.1(3) ?
C3 C2 C1 . . 119.5(3) ?
C3 C2 C44 . . 119.9(3) ?
C1 C2 C44 . . 120.6(3) ?
C2 C3 C4 . . 123.0(3) ?
C2 C3 H3 . . 118.5 ?
C4 C3 H3 . . 118.5 ?
C5 C4 C3 . . 115.9(3) ?
C5 C4 C7 . . 123.7(3) ?
C3 C4 C7 . . 120.3(3) ?
C6 C5 C4 . . 123.2(3) ?
C6 C5 H5 . . 118.4 ?
C4 C5 H5 . . 118.4 ?
C5 C6 C1 . . 119.2(3) ?
C5 C6 C11 . . 119.7(3) ?
C1 C6 C11 . . 121.1(3) ?
C8 C7 C4 . . 112.0(3) ?
C8 C7 C10 . . 108.2(3) ?
C4 C7 C10 . . 109.9(3) ?
C8 C7 C9 . . 108.1(3) ?
C4 C7 C9 . . 108.7(3) ?
C10 C7 C9 . . 109.9(3) ?
C7 C8 H8A . . 109.5 ?
C7 C8 H8B . . 109.5 ?
H8A C8 H8B . . 109.5 ?
C7 C8 H8C . . 109.5 ?
H8A C8 H8C . . 109.5 ?
H8B C8 H8C . . 109.5 ?
C7 C9 H9A . . 109.5 ?
C7 C9 H9B . . 109.5 ?
H9A C9 H9B . . 109.5 ?
C7 C9 H9C . . 109.5 ?
H9A C9 H9C . . 109.5 ?
H9B C9 H9C . . 109.5 ?
C7 C10 H10A . . 109.5 ?
C7 C10 H10B . . 109.5 ?
H10A C10 H10B . . 109.5 ?
C7 C10 H10C . . 109.5 ?
H10A C10 H10C . . 109.5 ?
H10B C10 H10C . . 109.5 ?
C6 C11 C13 . . 113.3(3) ?
C6 C11 H11A . . 108.9 ?
C13 C11 H11A . . 108.9 ?
C6 C11 H11B . . 108.9 ?
C13 C11 H11B . . 108.9 ?
H11A C11 H11B . . 107.7 ?
O2 C12 C13 . . 120.7(3) ?
O2 C12 C17 . . 118.2(3) ?
C13 C12 C17 . . 121.1(3) ?
C12 C13 C14 . . 118.5(3) ?
C12 C13 C11 . . 121.6(3) ?
C14 C13 C11 . . 119.9(3) ?
C15 C14 C13 . . 122.8(3) ?
C15 C14 H14 . . 118.6 ?
C13 C14 H14 . . 118.6 ?
C14 C15 C16 . . 116.3(3) ?
C14 C15 C18 . . 123.6(3) ?
C16 C15 C18 . . 120.1(3) ?
C17 C16 C15 . . 123.4(3) ?
C17 C16 H16 . . 118.3 ?
C15 C16 H16 . . 118.3 ?
C16 C17 C12 . . 118.0(3) ?
C16 C17 C22 . . 119.8(3) ?
C12 C17 C22 . . 122.0(3) ?
C19 C18 C15 . . 112.3(3) ?
C19 C18 C20 . . 108.8(3) ?
C15 C18 C20 . . 107.8(3) ?
C19 C18 C21 . . 108.4(3) ?
C15 C18 C21 . . 110.8(3) ?
C20 C18 C21 . . 108.6(3) ?
C18 C19 H19A . . 109.5 ?
C18 C19 H19B . . 109.5 ?
H19A C19 H19B . . 109.5 ?
C18 C19 H19C . . 109.5 ?
H19A C19 H19C . . 109.5 ?
H19B C19 H19C . . 109.5 ?
C18 C20 H20A . . 109.5 ?
C18 C20 H20B . . 109.5 ?
H20A C20 H20B . . 109.5 ?
C18 C20 H20C . . 109.5 ?
H20A C20 H20C . . 109.5 ?
H20B C20 H20C . . 109.5 ?
C18 C21 H21A . . 109.5 ?
C18 C21 H21B . . 109.5 ?
H21A C21 H21B . . 109.5 ?
C18 C21 H21C . . 109.5 ?
H21A C21 H21C . . 109.5 ?
H21B C21 H21C . . 109.5 ?
C17 C22 C24 . . 110.1(3) ?
C17 C22 H22A . . 109.6 ?
C24 C22 H22A . . 109.6 ?
C17 C22 H22B . . 109.6 ?
C24 C22 H22B . . 109.6 ?
H22A C22 H22B . . 108.2 ?
O3 C23 C24 . . 121.5(3) ?
O3 C23 C28 . . 121.3(3) ?
C24 C23 C28 . . 117.1(3) ?
O3 C23 Li2 . 2_767 52.1(2) ?
C24 C23 Li2 . 2_767 106.0(2) ?
C28 C23 Li2 . 2_767 109.7(3) ?
C25 C24 C23 . . 120.3(3) ?
C25 C24 C22 . . 117.3(3) ?
C23 C24 C22 . . 122.4(3) ?
C26 C25 C24 . . 123.2(3) ?
C26 C25 H25 . . 118.4 ?
C24 C25 H25 . . 118.4 ?
C25 C26 C27 . . 115.3(3) ?
C25 C26 C29 . . 120.8(3) ?
C27 C26 C29 . . 123.8(3) ?
C28 C27 C26 . . 123.7(3) ?
C28 C27 H27 . . 118.1 ?
C26 C27 H27 . . 118.1 ?
C27 C28 C23 . . 120.1(3) ?
C27 C28 C33 . . 117.4(3) ?
C23 C28 C33 . . 122.5(3) ?
C32 C29 C26 . . 112.7(3) ?
C32 C29 C30 . . 107.6(3) ?
C26 C29 C30 . . 110.4(3) ?
C32 C29 C31 . . 107.4(3) ?
C26 C29 C31 . . 110.8(3) ?
C30 C29 C31 . . 107.8(3) ?
C29 C30 H30A . . 109.5 ?
C29 C30 H30B . . 109.5 ?
H30A C30 H30B . . 109.5 ?
C29 C30 H30C . . 109.5 ?
H30A C30 H30C . . 109.5 ?
H30B C30 H30C . . 109.5 ?
C29 C31 H31A . . 109.5 ?
C29 C31 H31B . . 109.5 ?
H31A C31 H31B . . 109.5 ?
C29 C31 H31C . . 109.5 ?
H31A C31 H31C . . 109.5 ?
H31B C31 H31C . . 109.5 ?
C29 C32 H32A . . 109.5 ?
C29 C32 H32B . . 109.5 ?
H32A C32 H32B . . 109.5 ?
C29 C32 H32C . . 109.5 ?
H32A C32 H32C . . 109.5 ?
H32B C32 H32C . . 109.5 ?
C35 C33 C28 . . 111.2(3) ?
C35 C33 H33A . . 109.4 ?
C28 C33 H33A . . 109.4 ?
C35 C33 H33B . . 109.4 ?
C28 C33 H33B . . 109.4 ?
H33A C33 H33B . . 108.0 ?
O4 C34 C39 . . 121.0(3) ?
O4 C34 C35 . . 117.6(3) ?
C39 C34 C35 . . 121.3(3) ?
C36 C35 C34 . . 117.7(3) ?
C36 C35 C33 . . 121.7(3) ?
C34 C35 C33 . . 120.6(3) ?
C37 C36 C35 . . 123.0(3) ?
C37 C36 H36 . . 118.5 ?
C35 C36 H36 . . 118.5 ?
C36 C37 C38 . . 116.7(3) ?
C36 C37 C40 . . 123.1(3) ?
C38 C37 C40 . . 120.1(3) ?
C39 C38 C37 . . 122.8(3) ?
C39 C38 H38 . . 118.6 ?
C37 C38 H38 . . 118.6 ?
C38 C39 C34 . . 118.4(3) ?
C38 C39 C44 . . 120.1(3) ?
C34 C39 C44 . . 121.4(3) ?
C41 C40 C43 . . 108.5(3) ?
C41 C40 C42 . . 108.7(3) ?
C43 C40 C42 . . 108.9(3) ?
C41 C40 C37 . . 112.5(3) ?
C43 C40 C37 . . 110.3(3) ?
C42 C40 C37 . . 107.9(3) ?
C40 C41 H41A . . 109.5 ?
C40 C41 H41B . . 109.5 ?
H41A C41 H41B . . 109.5 ?
C40 C41 H41C . . 109.5 ?
H41A C41 H41C . . 109.5 ?
H41B C41 H41C . . 109.5 ?
C40 C42 H42A . . 109.5 ?
C40 C42 H42B . . 109.5 ?
H42A C42 H42B . . 109.5 ?
C40 C42 H42C . . 109.5 ?
H42A C42 H42C . . 109.5 ?
H42B C42 H42C . . 109.5 ?
C40 C43 H43A . . 109.5 ?
C40 C43 H43B . . 109.5 ?
H43A C43 H43B . . 109.5 ?
C40 C43 H43C . . 109.5 ?
H43A C43 H43C . . 109.5 ?
H43B C43 H43C . . 109.5 ?
C39 C44 C2 . . 114.1(3) ?
C39 C44 H44A . . 108.7 ?
C2 C44 H44A . . 108.7 ?
C39 C44 H44B . . 108.7 ?
C2 C44 H44B . . 108.7 ?
H44A C44 H44B . . 107.6 ?
C45 N1 Li2 . . 166.6(3) ?
N1 C45 C46 . . 178.5(4) ?
C45 C46 H46A . . 109.5 ?
C45 C46 H46B . . 109.5 ?
H46A C46 H46B . . 109.5 ?
C45 C46 H46C . . 109.5 ?
H46A C46 H46C . . 109.5 ?
H46B C46 H46C . . 109.5 ?
C47 N2 Li2 . . 167.6(3) ?
N2 C47 C48 . . 178.7(4) ?
C47 C48 H48A . . 109.5 ?
C47 C48 H48B . . 109.5 ?
H48A C48 H48B . . 109.5 ?
C47 C48 H48C . . 109.5 ?
H48A C48 H48C . . 109.5 ?
H48B C48 H48C . . 109.5 ?
N3 C49 C50 . . 179.6(5) ?
C49 C50 H50A . . 109.5 ?
C49 C50 H50B . . 109.5 ?
H50A C50 H50B . . 109.5 ?
C49 C50 H50C . . 109.5 ?
H50A C50 H50C . . 109.5 ?
H50B C50 H50C . . 109.5 ?
N4 C51 C52 . . 179.5(5) ?
C51 C52 H52A . . 109.5 ?
C51 C52 H52B . . 109.5 ?
H52A C52 H52B . . 109.5 ?
C51 C52 H52C . . 109.5 ?
H52A C52 H52C . . 109.5 ?
H52B C52 H52C . . 109.5 ?
N5 C53 C54 . . 178.2(6) ?
C53 C54 H54A . . 109.5 ?
C53 C54 H54B . . 109.5 ?
H54A C54 H54B . . 109.5 ?
C53 C54 H54C . . 109.5 ?
H54A C54 H54C . . 109.5 ?
H54B C54 H54C . . 109.5 ?
N6 C55 C56 . . 179.3(5) ?
C55 C56 H56A . . 109.5 ?
C55 C56 H56B . . 109.5 ?
H56A C56 H56B . . 109.5 ?
C55 C56 H56C . . 109.5 ?
H56A C56 H56C . . 109.5 ?
H56B C56 H56C . . 109.5 ?

loop_
_geom_bond_atom_site_label_1
_geom_bond_atom_site_label_2
_geom_bond_site_symmetry_2
_geom_bond_distance
_geom_bond_publ_flag
Li1 O2 . 1.919(7) y
Li1 O3 . 1.996(7) y
Li1 O3 2_767 1.996(7) y
Li1 O4 2_767 1.912(7) y
Li1 H2 . 2.18(4) ?
Li2 O1 . 1.888(6) y
Li2 O3 2_767 1.996(6) y
Li2 N1 . 2.082(7) y
Li2 N2 . 2.087(6) y
O1 C1 . 1.354(4) ?
O2 C12 . 1.369(4) ?
O2 H2 . 0.82(3) ?
O3 C23 . 1.344(4) ?
O3 Li2 2_767 1.996(6) ?
O3 Li1 2_767 1.996(7) ?
O4 C34 . 1.377(4) ?
O4 Li1 2_767 1.912(7) ?
O4 H4 . 0.93(4) ?
C1 C2 . 1.408(4) ?
C1 C6 . 1.409(4) ?
C2 C3 . 1.382(4) ?
C2 C44 . 1.531(4) ?
C3 C4 . 1.403(5) ?
C3 H3 . 0.9500 ?
C4 C5 . 1.398(4) ?
C4 C7 . 1.537(5) ?
C5 C6 . 1.387(4) ?
C5 H5 . 0.9500 ?
C6 C11 . 1.514(4) ?
C7 C8 . 1.524(5) ?
C7 C10 . 1.538(5) ?
C7 C9 . 1.538(5) ?
C8 H8A . 0.9800 ?
C8 H8B . 0.9800 ?
C8 H8C . 0.9800 ?
C9 H9A . 0.9800 ?
C9 H9B . 0.9800 ?
C9 H9C . 0.9800 ?
C10 H10A . 0.9800 ?
C10 H10B . 0.9800 ?
C10 H10C . 0.9800 ?
C11 C13 . 1.517(4) ?
C11 H11A . 0.9900 ?
C11 H11B . 0.9900 ?
C12 C13 . 1.390(4) ?
C12 C17 . 1.399(4) ?
C13 C14 . 1.399(4) ?
C14 C15 . 1.392(4) ?
C14 H14 . 0.9500 ?
C15 C16 . 1.399(4) ?
C15 C18 . 1.531(4) ?
C16 C17 . 1.387(4) ?
C16 H16 . 0.9500 ?
C17 C22 . 1.518(4) ?
C18 C19 . 1.529(5) ?
C18 C20 . 1.532(5) ?
C18 C21 . 1.534(5) ?
C19 H19A . 0.9800 ?
C19 H19B . 0.9800 ?
C19 H19C . 0.9800 ?
C20 H20A . 0.9800 ?
C20 H20B . 0.9800 ?
C20 H20C . 0.9800 ?
C21 H21A . 0.9800 ?
C21 H21B . 0.9800 ?
C21 H21C . 0.9800 ?
C22 C24 . 1.523(4) ?
C22 H22A . 0.9900 ?
C22 H22B . 0.9900 ?
C23 C24 . 1.413(5) ?
C23 C28 . 1.419(5) ?
C23 Li2 2_767 2.515(7) ?
C24 C25 . 1.403(5) ?
C25 C26 . 1.396(5) ?
C25 H25 . 0.9500 ?
C26 C27 . 1.397(5) ?
C26 C29 . 1.531(5) ?
C27 C28 . 1.392(5) ?
C27 H27 . 0.9500 ?
C28 C33 . 1.519(4) ?
C29 C32 . 1.531(5) ?
C29 C30 . 1.532(5) ?
C29 C31 . 1.549(5) ?
C30 H30A . 0.9800 ?
C30 H30B . 0.9800 ?
C30 H30C . 0.9800 ?
C31 H31A . 0.9800 ?
C31 H31B . 0.9800 ?
C31 H31C . 0.9800 ?
C32 H32A . 0.9800 ?
C32 H32B . 0.9800 ?
C32 H32C . 0.9800 ?
C33 C35 . 1.514(4) ?
C33 H33A . 0.9900 ?
C33 H33B . 0.9900 ?
C34 C39 . 1.391(4) ?
C34 C35 . 1.403(5) ?
C35 C36 . 1.395(4) ?
C36 C37 . 1.393(4) ?
C36 H36 . 0.9500 ?
C37 C38 . 1.396(4) ?
C37 C40 . 1.540(5) ?
C38 C39 . 1.389(4) ?
C38 H38 . 0.9500 ?
C39 C44 . 1.519(4) ?
C40 C41 . 1.514(5) ?
C40 C43 . 1.525(5) ?
C40 C42 . 1.532(5) ?
C41 H41A . 0.9800 ?
C41 H41B . 0.9800 ?
C41 H41C . 0.9800 ?
C42 H42A . 0.9800 ?
C42 H42B . 0.9800 ?
C42 H42C . 0.9800 ?
C43 H43A . 0.9800 ?
C43 H43B . 0.9800 ?
C43 H43C . 0.9800 ?
C44 H44A . 0.9900 ?
C44 H44B . 0.9900 ?
N1 C45 . 1.131(4) ?
C45 C46 . 1.458(5) ?
C46 H46A . 0.9800 ?
C46 H46B . 0.9800 ?
C46 H46C . 0.9800 ?
N2 C47 . 1.136(4) ?
C47 C48 . 1.460(5) ?
C48 H48A . 0.9800 ?
C48 H48B . 0.9800 ?
C48 H48C . 0.9800 ?
N3 C49 . 1.139(5) ?
C49 C50 . 1.458(6) ?
C50 H50A . 0.9800 ?
C50 H50B . 0.9800 ?
C50 H50C . 0.9800 ?
N4 C51 . 1.137(6) ?
C51 C52 . 1.451(6) ?
C52 H52A . 0.9800 ?
C52 H52B . 0.9800 ?
C52 H52C . 0.9800 ?
N5 C53 . 1.137(5) ?
C53 C54 . 1.449(6) ?
C54 H54A . 0.9800 ?
C54 H54B . 0.9800 ?
C54 H54C . 0.9800 ?
N6 C55 . 1.125(5) ?
C55 C56 . 1.450(6) ?
C56 H56A . 0.9800 ?
C56 H56B . 0.9800 ?
C56 H56C . 0.9800 ?

loop_
_geom_hbond_atom_site_label_D
_geom_hbond_atom_site_label_H
_geom_hbond_atom_site_label_A
_geom_hbond_site_symmetry_A
_geom_hbond_distance_DH
_geom_hbond_distance_HA
_geom_hbond_distance_DA
_geom_hbond_angle_DHA
O2 H2 O1 . 0.82(3) 1.74(3) 2.554(3) 171(4)
O4 H4 O1 . 0.93(4) 1.61(4) 2.525(3) 171(3)

loop_
_geom_torsion_atom_site_label_1
_geom_torsion_atom_site_label_2
_geom_torsion_atom_site_label_3
_geom_torsion_atom_site_label_4
_geom_torsion_site_symmetry_1
_geom_torsion_site_symmetry_2
_geom_torsion_site_symmetry_3
_geom_torsion_site_symmetry_4
_geom_torsion
_geom_torsion_publ_flag
O3 Li2 O1 C1 2_767 . . . -178.4(3) ?
N1 Li2 O1 C1 . . . . 61.6(5) ?
N2 Li2 O1 C1 . . . . -53.6(5) ?
O4 Li1 O2 C12 2_767 . . . -64.1(8) ?
O3 Li1 O2 C12 . . . . 63.2(5) ?
O3 Li1 O2 C12 2_767 . . . 174.7(3) ?
O4 Li1 O3 C23 2_767 . . . 131.5(3) ?
O2 Li1 O3 C23 . . . . -18.1(5) ?
O3 Li1 O3 C23 2_767 . . . -125.2(3) ?
O4 Li1 O3 Li2 2_767 . . 2_767 10.6(4) ?
O2 Li1 O3 Li2 . . . 2_767 -139.0(3) ?
O3 Li1 O3 Li2 2_767 . . 2_767 113.8(3) ?
O4 Li1 O3 Li1 2_767 . . 2_767 -103.2(4) ?
O2 Li1 O3 Li1 . . . 2_767 107.2(4) ?
O3 Li1 O3 Li1 2_767 . . 2_767 0.000(2) ?
Li2 O1 C1 C2 . . . . 84.7(4) ?
Li2 O1 C1 C6 . . . . -97.1(4) ?
O1 C1 C2 C3 . . . . 176.4(3) ?
C6 C1 C2 C3 . . . . -1.8(5) ?
O1 C1 C2 C44 . . . . -2.7(5) ?
C6 C1 C2 C44 . . . . 179.0(3) ?
C1 C2 C3 C4 . . . . 0.5(5) ?
C44 C2 C3 C4 . . . . 179.6(3) ?
C2 C3 C4 C5 . . . . 1.0(5) ?
C2 C3 C4 C7 . . . . -180.0(3) ?
C3 C4 C5 C6 . . . . -1.1(5) ?
C7 C4 C5 C6 . . . . 179.9(3) ?
C4 C5 C6 C1 . . . . -0.2(5) ?
C4 C5 C6 C11 . . . . -177.4(3) ?
O1 C1 C6 C5 . . . . -176.6(3) ?
C2 C1 C6 C5 . . . . 1.7(5) ?
O1 C1 C6 C11 . . . . 0.6(5) ?
C2 C1 C6 C11 . . . . 178.9(3) ?
C5 C4 C7 C8 . . . . -0.7(5) ?
C3 C4 C7 C8 . . . . -179.7(3) ?
C5 C4 C7 C10 . . . . -121.1(3) ?
C3 C4 C7 C10 . . . . 60.0(4) ?
C5 C4 C7 C9 . . . . 118.7(4) ?
C3 C4 C7 C9 . . . . -60.3(4) ?
C5 C6 C11 C13 . . . . 90.3(4) ?
C1 C6 C11 C13 . . . . -86.9(4) ?
Li1 O2 C12 C13 . . . . 172.6(4) ?
Li1 O2 C12 C17 . . . . -8.1(6) ?
O2 C12 C13 C14 . . . . -179.9(3) ?
C17 C12 C13 C14 . . . . 0.9(5) ?
O2 C12 C13 C11 . . . . 2.4(5) ?
C17 C12 C13 C11 . . . . -176.9(3) ?
C6 C11 C13 C12 . . . . 86.9(4) ?
C6 C11 C13 C14 . . . . -90.8(4) ?
C12 C13 C14 C15 . . . . 0.2(5) ?
C11 C13 C14 C15 . . . . 178.0(3) ?
C13 C14 C15 C16 . . . . 0.6(5) ?
C13 C14 C15 C18 . . . . -177.2(3) ?
C14 C15 C16 C17 . . . . -2.5(5) ?
C18 C15 C16 C17 . . . . 175.4(3) ?
C15 C16 C17 C12 . . . . 3.5(5) ?
C15 C16 C17 C22 . . . . -172.3(3) ?
O2 C12 C17 C16 . . . . 178.1(3) ?
C13 C12 C17 C16 . . . . -2.6(5) ?
O2 C12 C17 C22 . . . . -6.2(5) ?
C13 C12 C17 C22 . . . . 173.0(3) ?
C14 C15 C18 C19 . . . . -7.8(5) ?
C16 C15 C18 C19 . . . . 174.5(3) ?
C14 C15 C18 C20 . . . . 112.0(4) ?
C16 C15 C18 C20 . . . . -65.7(4) ?
C14 C15 C18 C21 . . . . -129.2(3) ?
C16 C15 C18 C21 . . . . 53.1(4) ?
C16 C17 C22 C24 . . . . 93.7(4) ?
C12 C17 C22 C24 . . . . -81.8(4) ?
Li2 O3 C23 C24 2_767 . . . 86.1(3) ?
Li1 O3 C23 C24 . . . . -42.8(5) ?
Li1 O3 C23 C24 2_767 . . . -140.6(3) ?
Li2 O3 C23 C28 2_767 . . . -91.5(3) ?
Li1 O3 C23 C28 . . . . 139.7(3) ?
Li1 O3 C23 C28 2_767 . . . 41.8(5) ?
Li1 O3 C23 Li2 . . . 2_767 -128.9(4) ?
Li1 O3 C23 Li2 2_767 . . 2_767 133.3(4) ?
O3 C23 C24 C25 . . . . -172.0(3) ?
C28 C23 C24 C25 . . . . 5.6(5) ?
Li2 C23 C24 C25 2_767 . . . -117.0(3) ?
O3 C23 C24 C22 . . . . 9.7(5) ?
C28 C23 C24 C22 . . . . -172.6(3) ?
Li2 C23 C24 C22 2_767 . . . 64.7(4) ?
C17 C22 C24 C25 . . . . -74.7(4) ?
C17 C22 C24 C23 . . . . 103.7(4) ?
C23 C24 C25 C26 . . . . -2.2(5) ?
C22 C24 C25 C26 . . . . 176.2(3) ?
C24 C25 C26 C27 . . . . -1.7(5) ?
C24 C25 C26 C29 . . . . -179.4(3) ?
C25 C26 C27 C28 . . . . 2.0(5) ?
C29 C26 C27 C28 . . . . 179.6(3) ?
C26 C27 C28 C23 . . . . 1.6(5) ?
C26 C27 C28 C33 . . . . -176.4(3) ?
O3 C23 C28 C27 . . . . 172.3(3) ?
C24 C23 C28 C27 . . . . -5.4(5) ?
Li2 C23 C28 C27 2_767 . . . 115.3(3) ?
O3 C23 C28 C33 . . . . -9.8(5) ?
C24 C23 C28 C33 . . . . 172.5(3) ?
Li2 C23 C28 C33 2_767 . . . -66.7(4) ?
C25 C26 C29 C32 . . . . -176.0(3) ?
C27 C26 C29 C32 . . . . 6.5(5) ?
C25 C26 C29 C30 . . . . 63.7(4) ?
C27 C26 C29 C30 . . . . -113.8(4) ?
C25 C26 C29 C31 . . . . -55.6(4) ?
C27 C26 C29 C31 . . . . 126.9(4) ?
C27 C28 C33 C35 . . . . 74.1(4) ?
C23 C28 C33 C35 . . . . -103.9(4) ?
Li1 O4 C34 C39 2_767 . . . -156.2(4) ?
Li1 O4 C34 C35 2_767 . . . 22.3(6) ?
O4 C34 C35 C36 . . . . -176.0(3) ?
C39 C34 C35 C36 . . . . 2.5(5) ?
O4 C34 C35 C33 . . . . 5.6(5) ?
C39 C34 C35 C33 . . . . -175.9(3) ?
C28 C33 C35 C36 . . . . -100.8(4) ?
C28 C33 C35 C34 . . . . 77.6(4) ?
C34 C35 C36 C37 . . . . -0.9(5) ?
C33 C35 C36 C37 . . . . 177.5(3) ?
C35 C36 C37 C38 . . . . -0.7(5) ?
C35 C36 C37 C40 . . . . 176.8(3) ?
C36 C37 C38 C39 . . . . 0.6(5) ?
C40 C37 C38 C39 . . . . -176.9(3) ?
C37 C38 C39 C34 . . . . 1.0(5) ?
C37 C38 C39 C44 . . . . 179.5(3) ?
O4 C34 C39 C38 . . . . 175.8(3) ?
C35 C34 C39 C38 . . . . -2.6(5) ?
O4 C34 C39 C44 . . . . -2.6(5) ?
C35 C34 C39 C44 . . . . 178.9(3) ?
C36 C37 C40 C41 . . . . 9.8(5) ?
C38 C37 C40 C41 . . . . -172.8(3) ?
C36 C37 C40 C43 . . . . 131.1(4) ?
C38 C37 C40 C43 . . . . -51.4(4) ?
C36 C37 C40 C42 . . . . -110.0(4) ?
C38 C37 C40 C42 . . . . 67.4(4) ?
C38 C39 C44 C2 . . . . 98.5(4) ?
C34 C39 C44 C2 . . . . -83.1(4) ?
C3 C2 C44 C39 . . . . -89.6(4) ?
C1 C2 C44 C39 . . . . 89.5(4) ?
O1 Li2 N1 C45 . . . . 65.7(16) ?
O3 Li2 N1 C45 2_767 . . . -43.1(16) ?
N2 Li2 N1 C45 . . . . -173.3(14) ?
O1 Li2 N2 C47 . . . . -144.7(14) ?
O3 Li2 N2 C47 2_767 . . . -29.4(17) ?
N1 Li2 N2 C47 . . . . 100.2(15) ?
